data_7159311
loop_
_publ_author_name
'Lukoyanov, Alexander A.'
'Tabolin, Andrey A.'
'Nelyubina, Yulia V.'
'Aksenova, Svetlana A.'
'Sukhorukov, Alexey Yu'

_publ_section_title
;
 Nitronate-aryne cycloaddition as a concise route to stereochemically
 complex fused benzisoxazolines and amino alcohols.
;
_journal_issue 18
_journal_name_full 'Organic &amp; biomolecular chemistry'
_journal_page_first 3871
_journal_page_last 3880
_journal_paper_doi 10.1039/d3ob00235g
_journal_volume 21
_journal_year 2023
_chemical_formula_moiety 'C21 H25 N O4'
_chemical_formula_sum 'C21 H25 N O4'
_chemical_formula_weight 355.42
_space_group_crystal_system monoclinic
_space_group_IT_number 15
_space_group_name_Hall '-C 2yc'
_space_group_name_H-M_alt 'C 1 2/c 1'
_atom_sites_solution_hydrogens geom
_audit_creation_date 2023-03-16
_audit_creation_method
;
Olex2 1.5
(compiled 2023.02.24 svn.rf166f9f3 for OlexSys, GUI svn.r6725)
;
_audit_update_record
;
2023-03-20 deposited with the CCDC.	2023-04-12 downloaded from the CCDC.
;
_cell_angle_alpha 90
_cell_angle_beta 104.0650(10)
_cell_angle_gamma 90
_cell_formula_units_Z 8
_cell_length_a 16.0364(3)
_cell_length_b 7.7955(2)
_cell_length_c 29.9446(5)
_cell_measurement_reflns_used 6544
_cell_measurement_temperature 100.00
_cell_measurement_theta_max 30.44
_cell_measurement_theta_min 2.62
_cell_volume 3631.20(13)
_computing_molecular_graphics 'Olex2 1.5 (Dolomanov et al., 2009)'
_computing_publication_material 'Olex2 1.5 (Dolomanov et al., 2009)'
_computing_structure_refinement 'XL  (Sheldrick, 2008)'
_computing_structure_solution 'SHELXT 2014/5 (Sheldrick, 2014)'
_diffrn_ambient_temperature 100.00
_diffrn_measured_fraction_theta_full 0.995
_diffrn_measured_fraction_theta_max 0.995
_diffrn_measurement_device_type 'Bruker Quest D8'
_diffrn_measurement_method '\f and \w scans'
_diffrn_radiation_type MoK\a
_diffrn_radiation_wavelength 0.71073
_diffrn_reflns_av_R_equivalents 0.0330
_diffrn_reflns_av_unetI/netI 0.0314
_diffrn_reflns_Laue_measured_fraction_full 0.995
_diffrn_reflns_Laue_measured_fraction_max 0.995
_diffrn_reflns_limit_h_max 21
_diffrn_reflns_limit_h_min -18
_diffrn_reflns_limit_k_max 10
_diffrn_reflns_limit_k_min -9
_diffrn_reflns_limit_l_max 40
_diffrn_reflns_limit_l_min -40
_diffrn_reflns_number 17677
_diffrn_reflns_point_group_measured_fraction_full 0.995
_diffrn_reflns_point_group_measured_fraction_max 0.995
_diffrn_reflns_theta_full 25.242
_diffrn_reflns_theta_max 28.995
_diffrn_reflns_theta_min 2.619
_exptl_absorpt_coefficient_mu 0.090
_exptl_absorpt_correction_T_max 0.7461
_exptl_absorpt_correction_T_min 0.6707
_exptl_absorpt_correction_type multi-scan
_exptl_absorpt_process_details
;
SADABS-2016/2 (Bruker,2016/2) was used for absorption correction.
wR2(int) was 0.0811 before and 0.0470 after correction.
The Ratio of minimum to maximum transmission is 0.8989.
The \l/2 correction factor is Not present.
;
_exptl_crystal_colour 'clear colourless'
_exptl_crystal_colour_lustre clear
_exptl_crystal_colour_primary colourless
_exptl_crystal_density_diffrn 1.300
_exptl_crystal_description prism
_exptl_crystal_F_000 1520
_exptl_crystal_size_max 0.3
_exptl_crystal_size_mid 0.2
_exptl_crystal_size_min 0.1
_refine_diff_density_max 0.386
_refine_diff_density_min -0.221
_refine_diff_density_rms 0.047
_refine_ls_extinction_method none
_refine_ls_goodness_of_fit_ref 1.019
_refine_ls_hydrogen_treatment constr
_refine_ls_matrix_type full
_refine_ls_number_parameters 240
_refine_ls_number_reflns 4806
_refine_ls_number_restraints 0
_refine_ls_restrained_S_all 1.019
_refine_ls_R_factor_all 0.0503
_refine_ls_R_factor_gt 0.0408
_refine_ls_shift/su_max 0.001
_refine_ls_shift/su_mean 0.000
_refine_ls_structure_factor_coef Fsqd
_refine_ls_weighting_details 'w=1/[\s^2^(Fo^2^)+(0.0457P)^2^+3.2761P] where P=(Fo^2^+2Fc^2^)/3'
_refine_ls_weighting_scheme calc
_refine_ls_wR_factor_gt 0.0973
_refine_ls_wR_factor_ref 0.1050
_reflns_Friedel_coverage 0.000
_reflns_number_gt 4044
_reflns_number_total 4806
_reflns_threshold_expression 'I > 2\s(I)'
_cod_data_source_file d3ob00235g2.cif
_cod_data_source_block al367_211
_cod_depositor_comments 'Adding full bibliography for 7159308--7159315.cif.'
_cod_database_code 7159311
_shelxl_version_number 2014/6
_shelx_space_group_comment
;
The symmetry employed for this shelxl refinement is uniquely defined
by the following loop, which should always be used as a source of
symmetry information in preference to the above space-group names.
They are only intended as comments.
;
_shelx_estimated_absorpt_t_max 0.991
_shelx_estimated_absorpt_t_min 0.974
_olex2_refinement_description
;
1. Fixed Uiso
 At 1.2 times of:
  All C(H) groups, All C(H,H) groups
 At 1.5 times of:
  All C(H,H,H) groups
2.a Ternary CH refined with riding coordinates:
 C10(H10)
2.b Secondary CH2 refined with riding coordinates:
 C11(H11A,H11B)
2.c Aromatic/amide H refined with riding coordinates:
 C21(H21), C20(H20), C16(H16), C17(H17), C6(H6), C4(H4), C5(H5)
2.d Idealised Me refined as rotating group:
 C9(H9A,H9B,H9C), C3(H3A,H3B,H3C), C13(H13A,H13B,H13C), C14(H14A,H14B,H14C),
 C19(H19A,H19B,H19C)
;
_olex2_submission_special_instructions 'No special instructions were received'

loop_
_space_group_symop_operation_xyz
'x, y, z'
'-x, y, -z+1/2'
'x+1/2, y+1/2, z'
'-x+1/2, y+1/2, -z+1/2'
'-x, -y, -z'
'x, -y, z-1/2'
'-x+1/2, -y+1/2, -z'
'x+1/2, -y+1/2, z-1/2'

loop_
_atom_site_label
_atom_site_type_symbol
_atom_site_fract_x
_atom_site_fract_y
_atom_site_fract_z
_atom_site_U_iso_or_equiv
_atom_site_adp_type
_atom_site_occupancy
_atom_site_site_symmetry_order
_atom_site_calc_flag
_atom_site_refinement_flags_posn
_atom_site_refinement_flags_adp
_atom_site_refinement_flags_occupancy
_atom_site_disorder_assembly
_atom_site_disorder_group
O1 O 0.32983(5) 0.14522(11) 0.56701(3) 0.01570(18) Uani 1 1 d . . . . .
O2 O 0.33592(5) 0.41782(10) 0.59069(3) 0.01453(17) Uani 1 1 d . . . . .
O3 O 0.59460(5) 0.32954(11) 0.54933(3) 0.01651(18) Uani 1 1 d . . . . .
O4 O 0.85326(5) 0.42590(12) 0.72789(3) 0.02016(19) Uani 1 1 d . . . . .
N1 N 0.36876(6) 0.24731(12) 0.60611(3) 0.01356(19) Uani 1 1 d . . . . .
C1 C 0.45884(7) 0.23623(14) 0.55531(4) 0.0123(2) Uani 1 1 d . . . . .
C21 C 0.65610(7) 0.50684(14) 0.64154(4) 0.0137(2) Uani 1 1 d . . . . .
H21 H 0.6397 0.5658 0.6130 0.016 Uiso 1 1 calc R U . . .
C7 C 0.37889(7) 0.16894(14) 0.53487(4) 0.0140(2) Uani 1 1 d . . . . .
C15 C 0.59343(7) 0.41962(14) 0.65806(4) 0.0129(2) Uani 1 1 d . . . . .
C2 C 0.51612(7) 0.26552(14) 0.52789(4) 0.0136(2) Uani 1 1 d . . . . .
C10 C 0.50003(7) 0.42430(14) 0.63077(4) 0.0124(2) Uani 1 1 d . . . . .
H10 H 0.4960 0.5125 0.6061 0.015 Uiso 1 1 calc R U . . .
C20 C 0.74149(7) 0.50934(15) 0.66579(4) 0.0151(2) Uani 1 1 d . . . . .
H20 H 0.7828 0.5703 0.6540 0.018 Uiso 1 1 calc R U . . .
C8 C 0.46370(7) 0.25303(14) 0.60633(4) 0.0119(2) Uani 1 1 d . . . . .
C16 C 0.61986(7) 0.33885(15) 0.70072(4) 0.0148(2) Uani 1 1 d . . . . .
H16 H 0.5782 0.2828 0.7133 0.018 Uiso 1 1 calc R U . . .
C18 C 0.76663(7) 0.42236(15) 0.70750(4) 0.0151(2) Uani 1 1 d . . . . .
C9 C 0.50210(7) 0.09031(15) 0.63153(4) 0.0158(2) Uani 1 1 d . . . . .
H9A H 0.4938 0.0915 0.6629 0.024 Uiso 1 1 calc R U . . .
H9B H 0.5637 0.0854 0.6328 0.024 Uiso 1 1 calc R U . . .
H9C H 0.4734 -0.0104 0.6151 0.024 Uiso 1 1 calc R U . . .
C12 C 0.35071(7) 0.52599(15) 0.63132(4) 0.0142(2) Uani 1 1 d . . . . .
C17 C 0.70566(7) 0.33789(15) 0.72543(4) 0.0152(2) Uani 1 1 d . . . . .
H17 H 0.7222 0.2802 0.7542 0.018 Uiso 1 1 calc R U . . .
C6 C 0.35056(8) 0.12777(15) 0.48902(4) 0.0169(2) Uani 1 1 d . . . . .
H6 H 0.2950 0.0815 0.4764 0.020 Uiso 1 1 calc R U . . .
C11 C 0.44075(7) 0.48408(15) 0.66118(4) 0.0150(2) Uani 1 1 d . . . . .
H11A H 0.4364 0.3927 0.6835 0.018 Uiso 1 1 calc R U . . .
H11B H 0.4655 0.5872 0.6788 0.018 Uiso 1 1 calc R U . . .
C4 C 0.49000(8) 0.22646(15) 0.48092(4) 0.0170(2) Uani 1 1 d . . . . .
H4 H 0.5280 0.2465 0.4616 0.020 Uiso 1 1 calc R U . . .
C3 C 0.64968(8) 0.38152(16) 0.52068(4) 0.0193(2) Uani 1 1 d . . . . .
H3A H 0.6185 0.4601 0.4969 0.029 Uiso 1 1 calc R U . . .
H3B H 0.6679 0.2803 0.5061 0.029 Uiso 1 1 calc R U . . .
H3C H 0.7003 0.4397 0.5395 0.029 Uiso 1 1 calc R U . . .
C5 C 0.40895(8) 0.15859(15) 0.46234(4) 0.0181(2) Uani 1 1 d . . . . .
H5 H 0.3928 0.1324 0.4304 0.022 Uiso 1 1 calc R U . . .
C13 C 0.34628(8) 0.70648(15) 0.61194(4) 0.0191(2) Uani 1 1 d . . . . .
H13A H 0.3917 0.7217 0.5955 0.029 Uiso 1 1 calc R U . . .
H13B H 0.3543 0.7896 0.6372 0.029 Uiso 1 1 calc R U . . .
H13C H 0.2901 0.7247 0.5906 0.029 Uiso 1 1 calc R U . . .
C14 C 0.28069(8) 0.49625(16) 0.65679(4) 0.0193(2) Uani 1 1 d . . . . .
H14A H 0.2252 0.5326 0.6373 0.029 Uiso 1 1 calc R U . . .
H14B H 0.2935 0.5629 0.6854 0.029 Uiso 1 1 calc R U . . .
H14C H 0.2783 0.3740 0.6640 0.029 Uiso 1 1 calc R U . . .
C19 C 0.88147(8) 0.33367(18) 0.77003(4) 0.0237(3) Uani 1 1 d . . . . .
H19A H 0.8652 0.2128 0.7650 0.036 Uiso 1 1 calc R U . . .
H19B H 0.8545 0.3822 0.7933 0.036 Uiso 1 1 calc R U . . .
H19C H 0.9441 0.3427 0.7808 0.036 Uiso 1 1 calc R U . . .

loop_
_atom_site_aniso_label
_atom_site_aniso_U_11
_atom_site_aniso_U_22
_atom_site_aniso_U_33
_atom_site_aniso_U_23
_atom_site_aniso_U_13
_atom_site_aniso_U_12
O1 0.0145(4) 0.0170(4) 0.0159(4) -0.0049(3) 0.0041(3) -0.0047(3)
O2 0.0142(4) 0.0138(4) 0.0150(4) -0.0017(3) 0.0023(3) 0.0021(3)
O3 0.0137(4) 0.0220(4) 0.0150(4) -0.0009(3) 0.0058(3) -0.0033(3)
O4 0.0130(4) 0.0237(5) 0.0215(4) 0.0015(3) -0.0003(3) 0.0001(3)
N1 0.0127(4) 0.0123(4) 0.0152(5) -0.0025(3) 0.0025(3) -0.0016(3)
C1 0.0135(5) 0.0111(5) 0.0121(5) -0.0006(4) 0.0028(4) 0.0011(4)
C21 0.0161(5) 0.0125(5) 0.0126(5) -0.0006(4) 0.0035(4) -0.0002(4)
C7 0.0138(5) 0.0116(5) 0.0167(5) -0.0005(4) 0.0042(4) 0.0006(4)
C15 0.0134(5) 0.0124(5) 0.0128(5) -0.0023(4) 0.0030(4) -0.0010(4)
C2 0.0143(5) 0.0123(5) 0.0141(5) 0.0001(4) 0.0031(4) 0.0013(4)
C10 0.0130(5) 0.0123(5) 0.0121(5) -0.0003(4) 0.0033(4) -0.0001(4)
C20 0.0142(5) 0.0142(5) 0.0179(5) -0.0021(4) 0.0056(4) -0.0017(4)
C8 0.0110(5) 0.0121(5) 0.0129(5) -0.0003(4) 0.0036(4) -0.0009(4)
C16 0.0154(5) 0.0157(5) 0.0135(5) -0.0006(4) 0.0039(4) -0.0022(4)
C18 0.0130(5) 0.0140(5) 0.0175(5) -0.0041(4) 0.0021(4) 0.0009(4)
C9 0.0176(5) 0.0128(5) 0.0162(5) 0.0011(4) 0.0028(4) 0.0000(4)
C12 0.0144(5) 0.0144(5) 0.0145(5) -0.0028(4) 0.0048(4) -0.0002(4)
C17 0.0174(5) 0.0156(5) 0.0118(5) -0.0007(4) 0.0018(4) 0.0000(4)
C6 0.0167(5) 0.0146(5) 0.0168(5) -0.0026(4) -0.0008(4) 0.0006(4)
C11 0.0152(5) 0.0167(5) 0.0132(5) -0.0033(4) 0.0039(4) 0.0003(4)
C4 0.0204(6) 0.0173(6) 0.0143(5) 0.0006(4) 0.0064(4) 0.0023(4)
C3 0.0168(5) 0.0221(6) 0.0216(6) 0.0036(4) 0.0095(4) -0.0007(5)
C5 0.0237(6) 0.0168(6) 0.0119(5) -0.0015(4) 0.0008(4) 0.0030(5)
C13 0.0207(6) 0.0155(5) 0.0225(6) 0.0005(4) 0.0077(5) 0.0024(5)
C14 0.0187(6) 0.0199(6) 0.0222(6) -0.0026(4) 0.0106(4) -0.0007(5)
C19 0.0191(6) 0.0273(7) 0.0208(6) -0.0006(5) -0.0027(5) 0.0018(5)

loop_
_atom_type_symbol
_atom_type_description
_atom_type_scat_dispersion_real
_atom_type_scat_dispersion_imag
_atom_type_scat_source
C C 0.0033 0.0016 'International Tables Vol C Tables 4.2.6.8 and 6.1.1.4'
H H 0.0000 0.0000 'International Tables Vol C Tables 4.2.6.8 and 6.1.1.4'
N N 0.0061 0.0033 'International Tables Vol C Tables 4.2.6.8 and 6.1.1.4'
O O 0.0106 0.0060 'International Tables Vol C Tables 4.2.6.8 and 6.1.1.4'

loop_
_geom_angle_atom_site_label_1
_geom_angle_atom_site_label_2
_geom_angle_atom_site_label_3
_geom_angle
_geom_angle_site_symmetry_1
_geom_angle_site_symmetry_3
_geom_angle_publ_flag
C7 O1 N1 106.51(8) . . ?
C12 O2 N1 106.88(8) . . ?
C2 O3 C3 117.11(9) . . ?
C18 O4 C19 116.84(9) . . ?
O1 N1 O2 101.27(7) . . ?
O1 N1 C8 104.92(8) . . ?
O2 N1 C8 104.95(8) . . ?
C7 C1 C2 118.36(10) . . ?
C7 C1 C8 107.09(9) . . ?
C2 C1 C8 134.48(10) . . ?
C15 C21 H21 119.2 . . ?
C20 C21 H21 119.2 . . ?
C20 C21 C15 121.65(10) . . ?
C1 C7 O1 111.26(9) . . ?
C6 C7 O1 123.55(10) . . ?
C6 C7 C1 125.19(10) . . ?
C21 C15 C10 119.74(10) . . ?
C16 C15 C21 117.30(10) . . ?
C16 C15 C10 122.87(10) . . ?
O3 C2 C1 116.68(9) . . ?
O3 C2 C4 124.77(10) . . ?
C1 C2 C4 118.54(10) . . ?
C15 C10 H10 106.9 . . ?
C15 C10 C8 115.87(9) . . ?
C15 C10 C11 110.99(9) . . ?
C8 C10 H10 106.9 . . ?
C11 C10 H10 106.9 . . ?
C11 C10 C8 108.75(9) . . ?
C21 C20 H20 120.1 . . ?
C21 C20 C18 119.82(10) . . ?
C18 C20 H20 120.1 . . ?
N1 C8 C10 106.58(8) . . ?
N1 C8 C9 105.11(9) . . ?
C1 C8 N1 100.76(8) . . ?
C1 C8 C10 117.83(9) . . ?
C1 C8 C9 110.00(9) . . ?
C9 C8 C10 114.70(9) . . ?
C15 C16 H16 119.0 . . ?
C15 C16 C17 121.96(10) . . ?
C17 C16 H16 119.0 . . ?
O4 C18 C20 115.44(10) . . ?
O4 C18 C17 124.57(10) . . ?
C17 C18 C20 119.98(10) . . ?
C8 C9 H9A 109.5 . . ?
C8 C9 H9B 109.5 . . ?
C8 C9 H9C 109.5 . . ?
H9A C9 H9B 109.5 . . ?
H9A C9 H9C 109.5 . . ?
H9B C9 H9C 109.5 . . ?
O2 C12 C11 107.65(9) . . ?
O2 C12 C13 103.61(9) . . ?
O2 C12 C14 109.97(9) . . ?
C13 C12 C11 111.69(10) . . ?
C13 C12 C14 111.20(10) . . ?
C14 C12 C11 112.30(9) . . ?
C16 C17 H17 120.4 . . ?
C18 C17 C16 119.23(10) . . ?
C18 C17 H17 120.4 . . ?
C7 C6 H6 122.3 . . ?
C7 C6 C5 115.33(10) . . ?
C5 C6 H6 122.3 . . ?
C10 C11 H11A 109.6 . . ?
C10 C11 H11B 109.6 . . ?
C12 C11 C10 110.36(9) . . ?
C12 C11 H11A 109.6 . . ?
C12 C11 H11B 109.6 . . ?
H11A C11 H11B 108.1 . . ?
C2 C4 H4 119.7 . . ?
C5 C4 C2 120.53(10) . . ?
C5 C4 H4 119.7 . . ?
O3 C3 H3A 109.5 . . ?
O3 C3 H3B 109.5 . . ?
O3 C3 H3C 109.5 . . ?
H3A C3 H3B 109.5 . . ?
H3A C3 H3C 109.5 . . ?
H3B C3 H3C 109.5 . . ?
C6 C5 H5 119.0 . . ?
C4 C5 C6 122.05(10) . . ?
C4 C5 H5 119.0 . . ?
C12 C13 H13A 109.5 . . ?
C12 C13 H13B 109.5 . . ?
C12 C13 H13C 109.5 . . ?
H13A C13 H13B 109.5 . . ?
H13A C13 H13C 109.5 . . ?
H13B C13 H13C 109.5 . . ?
C12 C14 H14A 109.5 . . ?
C12 C14 H14B 109.5 . . ?
C12 C14 H14C 109.5 . . ?
H14A C14 H14B 109.5 . . ?
H14A C14 H14C 109.5 . . ?
H14B C14 H14C 109.5 . . ?
O4 C19 H19A 109.5 . . ?
O4 C19 H19B 109.5 . . ?
O4 C19 H19C 109.5 . . ?
H19A C19 H19B 109.5 . . ?
H19A C19 H19C 109.5 . . ?
H19B C19 H19C 109.5 . . ?

loop_
_geom_bond_atom_site_label_1
_geom_bond_atom_site_label_2
_geom_bond_distance
_geom_bond_site_symmetry_2
_geom_bond_publ_flag
O1 N1 1.4280(12) . ?
O1 C7 1.3954(13) . ?
O2 N1 1.4626(12) . ?
O2 C12 1.4515(13) . ?
O3 C2 1.3610(13) . ?
O3 C3 1.4314(13) . ?
O4 C18 1.3752(13) . ?
O4 C19 1.4271(15) . ?
N1 C8 1.5216(14) . ?
C1 C7 1.3827(15) . ?
C1 C2 1.3918(15) . ?
C1 C8 1.5163(15) . ?
C21 H21 0.9500 . ?
C21 C15 1.3995(15) . ?
C21 C20 1.3854(15) . ?
C7 C6 1.3752(16) . ?
C15 C10 1.5223(15) . ?
C15 C16 1.3946(15) . ?
C2 C4 1.3999(16) . ?
C10 H10 1.0000 . ?
C10 C8 1.5654(15) . ?
C10 C11 1.5398(15) . ?
C20 H20 0.9500 . ?
C20 C18 1.3919(16) . ?
C8 C9 1.5270(15) . ?
C16 H16 0.9500 . ?
C16 C17 1.3950(15) . ?
C18 C17 1.3902(16) . ?
C9 H9A 0.9800 . ?
C9 H9B 0.9800 . ?
C9 H9C 0.9800 . ?
C12 C11 1.5374(15) . ?
C12 C13 1.5171(16) . ?
C12 C14 1.5207(15) . ?
C17 H17 0.9500 . ?
C6 H6 0.9500 . ?
C6 C5 1.3916(17) . ?
C11 H11A 0.9900 . ?
C11 H11B 0.9900 . ?
C4 H4 0.9500 . ?
C4 C5 1.3883(17) . ?
C3 H3A 0.9800 . ?
C3 H3B 0.9800 . ?
C3 H3C 0.9800 . ?
C5 H5 0.9500 . ?
C13 H13A 0.9800 . ?
C13 H13B 0.9800 . ?
C13 H13C 0.9800 . ?
C14 H14A 0.9800 . ?
C14 H14B 0.9800 . ?
C14 H14C 0.9800 . ?
C19 H19A 0.9800 . ?
C19 H19B 0.9800 . ?
C19 H19C 0.9800 . ?

loop_
_geom_torsion_atom_site_label_1
_geom_torsion_atom_site_label_2
_geom_torsion_atom_site_label_3
_geom_torsion_atom_site_label_4
_geom_torsion
_geom_torsion_site_symmetry_1
_geom_torsion_site_symmetry_2
_geom_torsion_site_symmetry_3
_geom_torsion_site_symmetry_4
_geom_torsion_publ_flag
O1 N1 C8 C1 29.33(10) . . . . ?
O1 N1 C8 C10 152.86(8) . . . . ?
O1 N1 C8 C9 -85.00(9) . . . . ?
O1 C7 C6 C5 -179.24(10) . . . . ?
O2 N1 C8 C1 -76.96(9) . . . . ?
O2 N1 C8 C10 46.57(10) . . . . ?
O2 N1 C8 C9 168.71(8) . . . . ?
O2 C12 C11 C10 29.42(12) . . . . ?
O3 C2 C4 C5 178.84(11) . . . . ?
O4 C18 C17 C16 -177.87(10) . . . . ?
N1 O1 C7 C1 17.74(12) . . . . ?
N1 O1 C7 C6 -163.03(10) . . . . ?
N1 O2 C12 C11 41.77(10) . . . . ?
N1 O2 C12 C13 160.21(8) . . . . ?
N1 O2 C12 C14 -80.86(10) . . . . ?
C1 C7 C6 C5 -0.12(17) . . . . ?
C1 C2 C4 C5 -0.56(17) . . . . ?
C21 C15 C10 C8 108.68(11) . . . . ?
C21 C15 C10 C11 -126.65(11) . . . . ?
C21 C15 C16 C17 -2.60(17) . . . . ?
C21 C20 C18 O4 177.13(10) . . . . ?
C21 C20 C18 C17 -2.06(17) . . . . ?
C7 O1 N1 O2 79.37(9) . . . . ?
C7 O1 N1 C8 -29.61(10) . . . . ?
C7 C1 C2 O3 -179.10(10) . . . . ?
C7 C1 C2 C4 0.35(16) . . . . ?
C7 C1 C8 N1 -19.16(11) . . . . ?
C7 C1 C8 C10 -134.55(10) . . . . ?
C7 C1 C8 C9 91.42(11) . . . . ?
C7 C6 C5 C4 -0.10(17) . . . . ?
C15 C21 C20 C18 0.52(17) . . . . ?
C15 C10 C8 N1 147.84(9) . . . . ?
C15 C10 C8 C1 -99.98(11) . . . . ?
C15 C10 C8 C9 31.97(13) . . . . ?
C15 C10 C11 C12 167.66(9) . . . . ?
C15 C16 C17 C18 1.15(17) . . . . ?
C2 C1 C7 O1 179.20(9) . . . . ?
C2 C1 C7 C6 -0.01(18) . . . . ?
C2 C1 C8 N1 164.24(12) . . . . ?
C2 C1 C8 C10 48.85(17) . . . . ?
C2 C1 C8 C9 -85.18(15) . . . . ?
C2 C4 C5 C6 0.44(18) . . . . ?
C10 C15 C16 C17 -179.19(10) . . . . ?
C20 C21 C15 C10 178.45(10) . . . . ?
C20 C21 C15 C16 1.76(16) . . . . ?
C20 C18 C17 C16 1.24(17) . . . . ?
C8 C1 C7 O1 1.96(12) . . . . ?
C8 C1 C7 C6 -177.25(11) . . . . ?
C8 C1 C2 O3 -2.79(19) . . . . ?
C8 C1 C2 C4 176.65(11) . . . . ?
C8 C10 C11 C12 -63.74(11) . . . . ?
C16 C15 C10 C8 -74.82(13) . . . . ?
C16 C15 C10 C11 49.85(14) . . . . ?
C12 O2 N1 O1 164.45(7) . . . . ?
C12 O2 N1 C8 -86.58(9) . . . . ?
C11 C10 C8 N1 22.03(11) . . . . ?
C11 C10 C8 C1 134.21(10) . . . . ?
C11 C10 C8 C9 -93.84(11) . . . . ?
C3 O3 C2 C1 -171.91(10) . . . . ?
C3 O3 C2 C4 8.68(16) . . . . ?
C13 C12 C11 C10 -83.68(11) . . . . ?
C14 C12 C11 C10 150.60(10) . . . . ?
C19 O4 C18 C20 -178.22(10) . . . . ?
C19 O4 C18 C17 0.93(17) . . . . ?
